data_1560074
loop_
_publ_author_name
'Mu, Yu'
'Zhang, Tao'
'Cheng, Yaping'
'Fu, Wenzhen'
'Wei, Zuting'
'Chen, Wanjun'
'Liu, Guodu'

_publ_section_title
;
 Efficient synthesis of tetrahydrofurans with chiral tertiary allylic
 alcohols catalyzed by Ni/P-chiral ligand DI-BIDIME
;
_journal_issue 6
_journal_name_full 'Catalysis Science &amp; Technology'
_journal_page_first 2306
_journal_page_last 2315
_journal_paper_doi 10.1039/D0CY02470H
_journal_volume 11
_journal_year 2021
_chemical_formula_sum 'C18 H18 O2'
_chemical_formula_weight 266.32
_chemical_name_systematic (R,E)-3-benzyl-4-benzylidenetetrahydrofuran-3-ol
_space_group_IT_number 19
_space_group_name_Hall 'P 2ac 2ab'
_space_group_name_H-M_alt 'P 21 21 21'
_symmetry_cell_setting orthorhombic
_symmetry_space_group_name_H-M 'P 21 21 21'
_atom_sites_solution_hydrogens geom
_atom_sites_solution_primary direct
_atom_sites_solution_secondary difmap
_audit_block_doi 10.5517/ccdc.csd.cc26hs0j
_audit_creation_method SHELXL-97
_audit_update_record
;
2020-10-28 deposited with the CCDC.	2021-01-11 downloaded from the CCDC.
;
_cell_angle_alpha 90.00
_cell_angle_beta 90.00
_cell_angle_gamma 90.00
_cell_formula_units_Z 4
_cell_length_a 6.5109(8)
_cell_length_b 8.5749(12)
_cell_length_c 26.234(4)
_cell_measurement_reflns_used 9898
_cell_measurement_temperature 273(2)
_cell_measurement_theta_max 27.10
_cell_measurement_theta_min 2.50
_cell_volume 1464.7(4)
_computing_cell_refinement 'Bruker SAINT'
_computing_data_collection 'Bruker APEX2'
_computing_data_reduction 'Bruker SAINT'
_computing_molecular_graphics 'Bruker SHELXTL'
_computing_publication_material 'Bruker SHELXTL'
_computing_structure_refinement 'SHELXL-2014 (Sheldrick 2014)'
_computing_structure_solution 'SHELXS-97 (Sheldrick 2008)'
_diffrn_ambient_temperature 273(2)
_diffrn_measured_fraction_theta_full 0.992
_diffrn_measured_fraction_theta_max 0.992
_diffrn_measurement_device_type 'Bruker APEX-II CCD'
_diffrn_measurement_method '\f and \w scans'
_diffrn_radiation_monochromator graphite
_diffrn_radiation_source 'fine-focus sealed tube'
_diffrn_radiation_type MoK\a
_diffrn_radiation_wavelength 0.71073
_diffrn_reflns_av_R_equivalents 0.0450
_diffrn_reflns_av_sigmaI/netI 0.0235
_diffrn_reflns_limit_h_max 8
_diffrn_reflns_limit_h_min -8
_diffrn_reflns_limit_k_max 11
_diffrn_reflns_limit_k_min -11
_diffrn_reflns_limit_l_max 33
_diffrn_reflns_limit_l_min -33
_diffrn_reflns_number 30162
_diffrn_reflns_theta_full 27.22
_diffrn_reflns_theta_max 27.22
_diffrn_reflns_theta_min 2.50
_exptl_absorpt_coefficient_mu 0.077
_exptl_absorpt_correction_T_max 0.745
_exptl_absorpt_correction_T_min 0.588
_exptl_absorpt_correction_type none
_exptl_crystal_colour colourless
_exptl_crystal_density_diffrn 1.208
_exptl_crystal_density_method 'not measured'
_exptl_crystal_description prism
_exptl_crystal_F_000 568
_refine_diff_density_max 0.227
_refine_diff_density_min -0.246
_refine_diff_density_rms 0.030
_refine_ls_abs_structure_details 'Flack H D (1983), Acta Cryst. A39, 876-881'
_refine_ls_abs_structure_Flack 0(3)
_refine_ls_extinction_method none
_refine_ls_goodness_of_fit_ref 1.028
_refine_ls_hydrogen_treatment constr
_refine_ls_matrix_type full
_refine_ls_number_parameters 182
_refine_ls_number_reflns 3243
_refine_ls_number_restraints 0
_refine_ls_restrained_S_all 1.028
_refine_ls_R_factor_all 0.0752
_refine_ls_R_factor_gt 0.0551
_refine_ls_shift/su_max 0.007
_refine_ls_shift/su_mean 0.000
_refine_ls_structure_factor_coef Fsqd
_refine_ls_weighting_details 'calc w=1/[\s^2^(Fo^2^)+(0.0492P)^2^+0.4730P] where P=(Fo^2^+2Fc^2^)/3'
_refine_ls_weighting_scheme calc
_refine_ls_wR_factor_gt 0.1249
_refine_ls_wR_factor_ref 0.1397
_reflns_number_gt 2536
_reflns_number_total 3243
_reflns_threshold_expression >2sigma(I)
_cod_data_source_file d0cy02470h2.cif
_cod_data_source_block mo_200909a_0m_a
_cod_depositor_comments 'Adding full bibliography for 1560073--1560074.cif.'
_cod_original_sg_symbol_H-M P212121
_cod_database_code 1560074

loop_
_symmetry_equiv_pos_as_xyz
'x, y, z'
'-x+1/2, -y, z+1/2'
'x+1/2, -y+1/2, -z'
'-x, y+1/2, -z+1/2'

loop_
_atom_site_label
_atom_site_type_symbol
_atom_site_fract_x
_atom_site_fract_y
_atom_site_fract_z
_atom_site_U_iso_or_equiv
_atom_site_adp_type
_atom_site_occupancy
_atom_site_symmetry_multiplicity
_atom_site_calc_flag
_atom_site_refinement_flags
_atom_site_disorder_assembly
_atom_site_disorder_group
O2 O 0.2919(5) 0.72665(19) 0.02660(10) 0.1085(9) Uani 1 1 d . . .
H2 H 0.4052 0.7640 0.0205 0.163 Uiso 1 1 calc R . .
O1 O -0.0232(3) 0.4934(4) 0.01183(9) 0.1294(11) Uani 1 1 d . . .
C1 C 0.5190(5) 0.3050(4) -0.20143(11) 0.0889(9) Uani 1 1 d . . .
H1 H 0.5331 0.2672 -0.2345 0.107 Uiso 1 1 calc R . .
C6 C 0.6444(5) 0.4210(4) -0.18429(12) 0.0926(9) Uani 1 1 d . . .
H6 H 0.7428 0.4631 -0.2060 0.111 Uiso 1 1 calc R . .
C5 C 0.6270(4) 0.4765(4) -0.13527(10) 0.0748(7) Uani 1 1 d . . .
H5 H 0.7159 0.5540 -0.1239 0.090 Uiso 1 1 calc R . .
C4 C 0.4779(3) 0.4179(3) -0.10248(8) 0.0552(5) Uani 1 1 d . . .
C7 C 0.4656(3) 0.4822(3) -0.05061(8) 0.0544(5) Uani 1 1 d . . .
H7 H 0.5858 0.5274 -0.0384 0.065 Uiso 1 1 calc R . .
C8 C 0.3085(3) 0.4847(2) -0.01891(8) 0.0474(5) Uani 1 1 d . . .
C11 C 0.3102(3) 0.5630(2) 0.03292(9) 0.0508(5) Uani 1 1 d . . .
C12 C 0.4930(3) 0.5221(3) 0.06550(8) 0.0585(6) Uani 1 1 d . . .
H12A H 0.4963 0.4098 0.0698 0.070 Uiso 1 1 calc R . .
H12B H 0.6166 0.5518 0.0473 0.070 Uiso 1 1 calc R . .
C13 C 0.4981(3) 0.5968(3) 0.11744(8) 0.0549(5) Uani 1 1 d . . .
C14 C 0.6155(4) 0.7272(3) 0.12658(9) 0.0679(6) Uani 1 1 d . . .
H14 H 0.6927 0.7700 0.1002 0.082 Uiso 1 1 calc R . .
C15 C 0.6205(5) 0.7955(4) 0.17400(10) 0.0839(8) Uani 1 1 d . . .
H15 H 0.7008 0.8837 0.1794 0.101 Uiso 1 1 calc R . .
C16 C 0.5089(5) 0.7351(4) 0.21301(10) 0.0848(8) Uani 1 1 d . . .
H16 H 0.5116 0.7820 0.2450 0.102 Uiso 1 1 calc R . .
C2 C 0.3730(5) 0.2448(4) -0.16990(10) 0.0811(8) Uani 1 1 d . . .
H2A H 0.2864 0.1661 -0.1814 0.097 Uiso 1 1 calc R . .
C3 C 0.3537(4) 0.3005(3) -0.12095(9) 0.0673(7) Uani 1 1 d . . .
H3 H 0.2542 0.2577 -0.0997 0.081 Uiso 1 1 calc R . .
C18 C 0.3874(4) 0.5352(3) 0.15758(9) 0.0724(7) Uani 1 1 d . . .
H18 H 0.3085 0.4461 0.1527 0.087 Uiso 1 1 calc R . .
C17 C 0.3930(5) 0.6054(4) 0.20501(10) 0.0834(9) Uani 1 1 d . . .
H17 H 0.3169 0.5636 0.2317 0.100 Uiso 1 1 calc R . .
C10 C 0.1079(4) 0.5095(5) 0.05436(12) 0.0996(11) Uani 1 1 d . . .
H10A H 0.1233 0.4107 0.0719 0.120 Uiso 1 1 calc R . .
H10B H 0.0536 0.5858 0.0781 0.120 Uiso 1 1 calc R . .
C9 C 0.0958(3) 0.4224(3) -0.02634(11) 0.0734(7) Uani 1 1 d . . .
H9A H 0.0443 0.4492 -0.0599 0.088 Uiso 1 1 calc R . .
H9B H 0.0940 0.3099 -0.0227 0.088 Uiso 1 1 calc R . .

loop_
_atom_site_aniso_label
_atom_site_aniso_U_11
_atom_site_aniso_U_22
_atom_site_aniso_U_33
_atom_site_aniso_U_23
_atom_site_aniso_U_13
_atom_site_aniso_U_12
O2 0.182(2) 0.0428(9) 0.1007(15) -0.0066(10) -0.0540(17) 0.0307(12)
O1 0.0356(8) 0.225(3) 0.1277(18) -0.077(2) 0.0015(10) 0.0039(13)
C1 0.087(2) 0.117(3) 0.0628(16) -0.0035(16) 0.0027(15) 0.017(2)
C6 0.086(2) 0.111(2) 0.0804(19) 0.0069(18) 0.0318(16) -0.0055(19)
C5 0.0585(13) 0.0867(18) 0.0792(17) 0.0022(15) 0.0151(12) -0.0096(13)
C4 0.0430(10) 0.0637(13) 0.0590(12) 0.0108(11) -0.0022(9) 0.0010(10)
C7 0.0419(10) 0.0577(12) 0.0636(13) 0.0063(10) -0.0023(9) -0.0088(9)
C8 0.0389(9) 0.0381(9) 0.0651(12) 0.0058(9) -0.0051(9) 0.0015(8)
C11 0.0432(10) 0.0390(9) 0.0702(13) 0.0009(9) -0.0032(10) 0.0073(8)
C12 0.0455(11) 0.0708(14) 0.0593(12) 0.0005(11) 0.0048(9) 0.0175(11)
C13 0.0484(11) 0.0614(12) 0.0548(12) 0.0073(10) 0.0030(10) 0.0160(10)
C14 0.0611(14) 0.0835(17) 0.0592(13) 0.0073(13) 0.0011(11) -0.0022(13)
C15 0.090(2) 0.093(2) 0.0688(16) -0.0010(15) -0.0090(15) -0.0101(17)
C16 0.097(2) 0.098(2) 0.0591(14) -0.0027(15) -0.0001(15) 0.0125(19)
C2 0.0733(18) 0.099(2) 0.0708(16) -0.0080(15) -0.0116(14) -0.0019(16)
C3 0.0578(14) 0.0808(17) 0.0634(14) 0.0043(13) -0.0029(11) -0.0114(12)
C18 0.0816(16) 0.0706(16) 0.0650(15) 0.0129(13) 0.0137(13) 0.0050(13)
C17 0.095(2) 0.097(2) 0.0577(15) 0.0176(15) 0.0212(14) 0.0161(18)
C10 0.0475(13) 0.153(3) 0.098(2) -0.038(2) 0.0181(13) -0.0068(18)
C9 0.0424(11) 0.0868(17) 0.0910(18) -0.0177(15) 0.0026(12) -0.0093(12)

loop_
_atom_type_symbol
_atom_type_description
_atom_type_scat_dispersion_real
_atom_type_scat_dispersion_imag
_atom_type_scat_source
C C 0.0033 0.0016 'International Tables Vol C Tables 4.2.6.8 and 6.1.1.4'
H H 0.0000 0.0000 'International Tables Vol C Tables 4.2.6.8 and 6.1.1.4'
O O 0.0106 0.0060 'International Tables Vol C Tables 4.2.6.8 and 6.1.1.4'

loop_
_geom_angle_atom_site_label_1
_geom_angle_atom_site_label_2
_geom_angle_atom_site_label_3
_geom_angle
_geom_angle_site_symmetry_1
_geom_angle_site_symmetry_3
_geom_angle_publ_flag
C11 O2 H2 109.5 . . ?
C9 O1 C10 105.8(2) . . ?
C2 C1 C6 119.6(3) . . ?
C2 C1 H1 120.2 . . ?
C6 C1 H1 120.2 . . ?
C1 C6 C5 120.8(3) . . ?
C1 C6 H6 119.6 . . ?
C5 C6 H6 119.6 . . ?
C6 C5 C4 120.7(3) . . ?
C6 C5 H5 119.7 . . ?
C4 C5 H5 119.7 . . ?
C3 C4 C5 117.1(2) . . ?
C3 C4 C7 124.6(2) . . ?
C5 C4 C7 118.3(2) . . ?
C8 C7 C4 129.19(19) . . ?
C8 C7 H7 115.4 . . ?
C4 C7 H7 115.4 . . ?
C7 C8 C9 129.0(2) . . ?
C7 C8 C11 124.56(18) . . ?
C9 C8 C11 106.34(18) . . ?
O2 C11 C10 105.8(3) . . ?
O2 C11 C12 111.3(2) . . ?
C10 C11 C12 114.1(2) . . ?
O2 C11 C8 109.43(19) . . ?
C10 C11 C8 101.19(18) . . ?
C12 C11 C8 114.28(16) . . ?
C13 C12 C11 115.59(17) . . ?
C13 C12 H12A 108.4 . . ?
C11 C12 H12A 108.4 . . ?
C13 C12 H12B 108.4 . . ?
C11 C12 H12B 108.4 . . ?
H12A C12 H12B 107.4 . . ?
C14 C13 C18 117.9(2) . . ?
C14 C13 C12 121.0(2) . . ?
C18 C13 C12 121.1(2) . . ?
C15 C14 C13 121.1(3) . . ?
C15 C14 H14 119.4 . . ?
C13 C14 H14 119.4 . . ?
C16 C15 C14 120.4(3) . . ?
C16 C15 H15 119.8 . . ?
C14 C15 H15 119.8 . . ?
C15 C16 C17 119.5(3) . . ?
C15 C16 H16 120.3 . . ?
C17 C16 H16 120.3 . . ?
C1 C2 C3 119.9(3) . . ?
C1 C2 H2A 120.0 . . ?
C3 C2 H2A 120.0 . . ?
C2 C3 C4 121.9(2) . . ?
C2 C3 H3 119.1 . . ?
C4 C3 H3 119.1 . . ?
C13 C18 C17 120.4(3) . . ?
C13 C18 H18 119.8 . . ?
C17 C18 H18 119.8 . . ?
C16 C17 C18 120.7(3) . . ?
C16 C17 H17 119.7 . . ?
C18 C17 H17 119.7 . . ?
O1 C10 C11 105.3(2) . . ?
O1 C10 H10A 110.7 . . ?
C11 C10 H10A 110.7 . . ?
O1 C10 H10B 110.7 . . ?
C11 C10 H10B 110.7 . . ?
H10A C10 H10B 108.8 . . ?
O1 C9 C8 105.23(19) . . ?
O1 C9 H9A 110.7 . . ?
C8 C9 H9A 110.7 . . ?
O1 C9 H9B 110.7 . . ?
C8 C9 H9B 110.7 . . ?
H9A C9 H9B 108.8 . . ?

loop_
_geom_bond_atom_site_label_1
_geom_bond_atom_site_label_2
_geom_bond_distance
_geom_bond_site_symmetry_2
_geom_bond_publ_flag
O2 C11 1.418(2) . ?
O2 H2 0.8200 . ?
O1 C9 1.405(3) . ?
O1 C10 1.411(3) . ?
C1 C2 1.362(4) . ?
C1 C6 1.363(4) . ?
C1 H1 0.9300 . ?
C6 C5 1.376(4) . ?
C6 H6 0.9300 . ?
C5 C4 1.391(3) . ?
C5 H5 0.9300 . ?
C4 C3 1.379(3) . ?
C4 C7 1.470(3) . ?
C7 C8 1.318(3) . ?
C7 H7 0.9300 . ?
C8 C9 1.497(3) . ?
C8 C11 1.516(3) . ?
C11 C10 1.504(3) . ?
C11 C12 1.507(3) . ?
C12 C13 1.506(3) . ?
C12 H12A 0.9700 . ?
C12 H12B 0.9700 . ?
C13 C14 1.376(3) . ?
C13 C18 1.381(3) . ?
C14 C15 1.375(4) . ?
C14 H14 0.9300 . ?
C15 C16 1.358(4) . ?
C15 H15 0.9300 . ?
C16 C17 1.360(5) . ?
C16 H16 0.9300 . ?
C2 C3 1.376(3) . ?
C2 H2A 0.9300 . ?
C3 H3 0.9300 . ?
C18 C17 1.383(4) . ?
C18 H18 0.9300 . ?
C17 H17 0.9300 . ?
C10 H10A 0.9700 . ?
C10 H10B 0.9700 . ?
C9 H9A 0.9700 . ?
C9 H9B 0.9700 . ?
